data_4336475
loop_
_publ_author_name
'Adrien Kaeser'
'Meera Mohankumar'
'John Mohanraj'
'Filippo Monti'
'Michel Holler'
'Juan-Jos\'e Cid'
'Omar Moudam'
'Iwona Nierengarten'
'Lydia Karmazin-Brelot'
'Carine Duhayon'
'B\'eatrice Delavaux-Nicot'
'Nicola Armaroli'
'Jean-Fran\,cois Nierengarten'

_publ_contact_author_address
; 
Laboratoire de Chimie des Mat\'eriaux Mol\'eculaires, 
Universit\'e de Strasbourg et CNRS (UMR 7509), 
25 rue Becquerel, 67087 Strasbourg Cedex 2, France
;
_publ_contact_author_email nierengarten@unistra.fr
_publ_contact_author_name 'Jean-Francois Nierengarten'
_publ_contact_author_phone '+33 (0)3 68 85 27 63'
_publ_section_title
;
 Heteroleptic Copper(I) Complexes Prepared from Phenanthroline and
 Bis-Phosphine Ligands
;
_journal_name_full 'Inorganic Chemistry'
_journal_page_first 12140
_journal_page_last 12151
_journal_paper_doi 10.1021/ic4020042
_journal_volume 52
_journal_year 2013
_chemical_absolute_configuration ad
_chemical_formula_moiety 'C41 H38 Cu N2 P2, B F4'
_chemical_formula_sum 'C41 H38 B Cu F4 N2 P2'
_chemical_formula_weight 771.06
_space_group_IT_number 7
_symmetry_cell_setting monoclinic
_symmetry_space_group_name_Hall 'P -2yc'
_symmetry_space_group_name_H-M 'P 1 c 1'
_atom_sites_solution_hydrogens difmap
_atom_sites_solution_primary direct
_cell_angle_alpha 90
_cell_angle_beta 100.97(3)
_cell_angle_gamma 90
_cell_formula_units_Z 2
_cell_length_a 10.450(2)
_cell_length_b 16.194(3)
_cell_length_c 10.998(2)
_cell_measurement_reflns_used 8000
_cell_measurement_temperature 180
_cell_measurement_theta_max 24
_cell_measurement_theta_min 3
_cell_volume 1827.2(6)
_computing_cell_refinement 'IPDS (Stoe & Cie, 1996)'
_computing_data_collection 'IPDS (Stoe & Cie, 1996)'
_computing_data_reduction 'USER DEFINED DATA REDUCTION'
_computing_molecular_graphics 'CAMERON (Watkin et al., 1996)'
_computing_publication_material 'CRYSTALS (Betteridge et al., 2003)'
_computing_structure_refinement 'CRYSTALS (Betteridge et al., 2003)'
_computing_structure_solution 'SIR92 (Altomare et al., 1994)'
_diffrn_ambient_temperature 180
_diffrn_measured_fraction_theta_full 0.999
_diffrn_measured_fraction_theta_max 0.994
_diffrn_measurement_device Area
_diffrn_measurement_device_type 'Stoe IPDS'
_diffrn_measurement_method '\f scans'
_diffrn_radiation_monochromator graphite
_diffrn_radiation_type 'Mo K\a'
_diffrn_radiation_wavelength 0.71073
_diffrn_reflns_av_R_equivalents 0.040
_diffrn_reflns_limit_h_max 12
_diffrn_reflns_limit_h_min -12
_diffrn_reflns_limit_k_max 18
_diffrn_reflns_limit_k_min -19
_diffrn_reflns_limit_l_max 13
_diffrn_reflns_limit_l_min -13
_diffrn_reflns_number 12142
_diffrn_reflns_theta_full 25.485
_diffrn_reflns_theta_max 26.006
_diffrn_reflns_theta_min 2.267
_diffrn_standards_number 0
_exptl_absorpt_coefficient_mu 0.739
_exptl_absorpt_correction_T_max 0.96
_exptl_absorpt_correction_T_min 0.90
_exptl_absorpt_correction_type multi-scan
_exptl_absorpt_process_details 'DENZO/SCALEPACK (Otwinowski & Minor, 1997)'
_exptl_crystal_colour yellow
_exptl_crystal_density_diffrn 1.401
_exptl_crystal_description plate
_exptl_crystal_F_000 796
_exptl_crystal_size_max 0.330
_exptl_crystal_size_mid 0.150
_exptl_crystal_size_min 0.050
_refine_diff_density_max 1.72
_refine_diff_density_min -1.13
_refine_ls_abs_structure_details 'Flack (1983), 5343 Friedel-pairs'
_refine_ls_abs_structure_Flack -0.07(3)
_refine_ls_extinction_method none
_refine_ls_goodness_of_fit_ref 1.1279
_refine_ls_hydrogen_treatment constr
_refine_ls_matrix_type full
_refine_ls_number_parameters 296
_refine_ls_number_reflns 3601
_refine_ls_number_restraints 2
_refine_ls_R_factor_all 0.1243
_refine_ls_R_factor_gt 0.0742
_refine_ls_shift/su_max 0.0000820
_refine_ls_shift/su_mean 0.0000073
_refine_ls_structure_factor_coef F
_refine_ls_weighting_details
;
 Method, part 1, Chebychev polynomial, (Watkin, 1994, Prince, 1982) 
 [weight] = 1.0/[A~0~*T~0~(x)+A~1~*T~1~(x) ... +A~n-1~]*T~n-1~(x)] 
 where A~i~ are the Chebychev coefficients listed below and x= Fcalc/Fmax 
 Method = Robust Weighting (Prince, 1982) 
 W = [weight] * [1-(deltaF/6*sigmaF)^2^]^2^ 
 A~i~ are: 
 0.717 0.367 0.405 
;
_refine_ls_weighting_scheme calc
_refine_ls_wR_factor_all 0.1144
_refine_ls_wR_factor_gt 0.0832
_refine_ls_wR_factor_ref 0.0775
_reflns_limit_h_max 12
_reflns_limit_h_min -12
_reflns_limit_k_max 19
_reflns_limit_k_min 0
_reflns_limit_l_max 13
_reflns_limit_l_min -13
_reflns_number_gt 4176
_reflns_number_total 6545
_reflns_threshold_expression I>2.0\s(I)
_oxford_refine_ls_r_factor_ref 0.0667
_oxford_reflns_number_all 6519
_oxford_reflns_threshold_expression_ref I>3.0\s(I)
_cod_data_source_file ic4020042_si_002.cif
_cod_data_source_block 1
_cod_original_cell_volume 1827.1(7)
_cod_original_sg_symbol_H-M 'P 1 c 1 '
_cod_original_formula_sum 'C41 H38 B1 Cu1 F4 N2 P2'
_cod_database_code 4336475

loop_
_symmetry_equiv_pos_as_xyz
x,y,z
x,-y,z+1/2

loop_
_atom_site_label
_atom_site_type_symbol
_atom_site_fract_x
_atom_site_fract_y
_atom_site_fract_z
_atom_site_U_iso_or_equiv
_atom_site_occupancy
_atom_site_adp_type
_atom_site_refinement_flags_posn
Cu1 Cu 0.53415(18) 0.25785(6) 0.41030(16) 0.0274 1.0000 Uani .
P1 P 0.4534(3) 0.38539(15) 0.4355(2) 0.0298 1.0000 Uani .
P2 P 0.4653(3) 0.17998(15) 0.5559(2) 0.0289 1.0000 Uani .
N1 N 0.5386(8) 0.2095(5) 0.2349(7) 0.0304 1.0000 Uani .
N2 N 0.7338(7) 0.2695(4) 0.4128(6) 0.0296 1.0000 Uani .
C1 C 0.4208(11) 0.3959(6) 0.5942(9) 0.0404 1.0000 Uani .
C2 C 0.3461(10) 0.3248(6) 0.6358(10) 0.0394 1.0000 Uani .
C3 C 0.4306(10) 0.2483(6) 0.6783(8) 0.0352 1.0000 Uani .
C4 C 0.3088(10) 0.1757(7) 0.1760(9) 0.0413 1.0000 Uani .
C5 C 0.4421(10) 0.1795(6) 0.1491(8) 0.0347 1.0000 Uani .
C6 C 0.4661(11) 0.1513(6) 0.0318(9) 0.0438 1.0000 Uani .
C7 C 0.5901(12) 0.1555(7) 0.0080(9) 0.0480 1.0000 Uani .
C8 C 0.6922(10) 0.1855(6) 0.0972(8) 0.0389 1.0000 Uani .
C9 C 0.6620(10) 0.2118(6) 0.2095(8) 0.0310 1.0000 Uani .
C10 C 0.7653(9) 0.2450(6) 0.3027(8) 0.0317 1.0000 Uani .
C11 C 0.8901(9) 0.2508(7) 0.2792(9) 0.0403 1.0000 Uani .
C12 C 0.9881(10) 0.2859(7) 0.3730(9) 0.0443 1.0000 Uani .
C13 C 0.9536(10) 0.3130(7) 0.4784(9) 0.0429 1.0000 Uani .
C14 C 0.8268(8) 0.3022(6) 0.4983(8) 0.0288 1.0000 Uani .
C15 C 0.7910(10) 0.3328(7) 0.6144(9) 0.0432 1.0000 Uani .
C16 C 0.8224(13) 0.1883(8) 0.0767(10) 0.0555 1.0000 Uani .
C17 C 0.9182(10) 0.2235(7) 0.1617(9) 0.0427 1.0000 Uani .
C18 C 0.5584(14) 0.4721(8) 0.4246(13) 0.0655 1.0000 Uani .
C19 C 0.5680(14) 0.5426(8) 0.4969(12) 0.0655 1.0000 Uani .
C20 C 0.6618(13) 0.6001(9) 0.4897(12) 0.0655 1.0000 Uani .
C21 C 0.7489(14) 0.5905(9) 0.4155(12) 0.0655 1.0000 Uani .
C22 C 0.7469(14) 0.5263(8) 0.3476(12) 0.0655 1.0000 Uani .
C23 C 0.6536(14) 0.4642(8) 0.3499(12) 0.0655 1.0000 Uani .
C24 C 0.3038(12) 0.4180(7) 0.3325(10) 0.0515 1.0000 Uani .
C25 C 0.2718(12) 0.3819(8) 0.2155(10) 0.0515 1.0000 Uani .
C26 C 0.1579(12) 0.4057(7) 0.1354(11) 0.0515 1.0000 Uani .
C27 C 0.0812(12) 0.4646(7) 0.1658(10) 0.0515 1.0000 Uani .
C28 C 0.1142(12) 0.5030(7) 0.2765(10) 0.0515 1.0000 Uani .
C29 C 0.2229(12) 0.4810(7) 0.3618(11) 0.0515 1.0000 Uani .
C30 C 0.3175(11) 0.1182(7) 0.5129(10) 0.0461 1.0000 Uani .
C31 C 0.2035(11) 0.1302(7) 0.5574(10) 0.0461 1.0000 Uani .
C32 C 0.0981(11) 0.0795(7) 0.5251(10) 0.0461 1.0000 Uani .
C33 C 0.0991(11) 0.0139(7) 0.4468(10) 0.0461 1.0000 Uani .
C34 C 0.2145(11) 0.0016(7) 0.4025(10) 0.0461 1.0000 Uani .
C35 C 0.3176(12) 0.0509(7) 0.4343(10) 0.0461 1.0000 Uani .
C36 C 0.5773(11) 0.1052(7) 0.6435(10) 0.0466 1.0000 Uani .
C37 C 0.5347(11) 0.0452(7) 0.7161(9) 0.0466 1.0000 Uani .
C38 C 0.6257(11) -0.0085(7) 0.7885(10) 0.0466 1.0000 Uani .
C39 C 0.7536(11) -0.0042(7) 0.7865(10) 0.0466 1.0000 Uani .
C40 C 0.7960(11) 0.0566(7) 0.7148(10) 0.0466 1.0000 Uani .
C41 C 0.7103(11) 0.1097(7) 0.6402(10) 0.0466 1.0000 Uani .
B1 B 0.0847(11) 0.2400(7) 0.8494(9) 0.033(2) 1.0000 Uiso .
F1 F 0.0163(11) 0.3050(6) 0.8790(9) 0.103(3) 1.0000 Uiso .
F2 F 0.0310(12) 0.2118(7) 0.7340(11) 0.127(4) 1.0000 Uiso .
F3 F 0.2143(14) 0.2514(9) 0.8732(12) 0.148(5) 1.0000 Uiso .
F4 F 0.0597(12) 0.1811(7) 0.9305(11) 0.118(3) 1.0000 Uiso .
H11 H 0.5038 0.4009 0.6509 0.0470 1.0000 Uiso R
H12 H 0.3707 0.4462 0.5979 0.0470 1.0000 Uiso R
H21 H 0.3076 0.3434 0.7051 0.0469 1.0000 Uiso R
H22 H 0.2767 0.3087 0.5673 0.0471 1.0000 Uiso R
H31 H 0.5139 0.2689 0.7237 0.0420 1.0000 Uiso R
H32 H 0.3869 0.2153 0.7318 0.0420 1.0000 Uiso R
H42 H 0.2483 0.2031 0.1115 0.0619 1.0000 Uiso R
H43 H 0.3068 0.2017 0.2544 0.0620 1.0000 Uiso R
H41 H 0.2829 0.1186 0.1790 0.0620 1.0000 Uiso R
H61 H 0.3983 0.1316 -0.0276 0.0520 1.0000 Uiso R
H71 H 0.6055 0.1370 -0.0676 0.0601 1.0000 Uiso R
H121 H 1.0736 0.2903 0.3607 0.0531 1.0000 Uiso R
H131 H 1.0153 0.3387 0.5388 0.0522 1.0000 Uiso R
H151 H 0.8614 0.3227 0.6828 0.0631 1.0000 Uiso R
H153 H 0.7752 0.3914 0.6072 0.0631 1.0000 Uiso R
H152 H 0.7132 0.3057 0.6282 0.0631 1.0000 Uiso R
H161 H 0.8415 0.1663 0.0037 0.0670 1.0000 Uiso R
H171 H 1.0005 0.2308 0.1422 0.0501 1.0000 Uiso R
H191 H 0.5091 0.5518 0.5503 0.0771 1.0000 Uiso R
H201 H 0.6634 0.6485 0.5363 0.0773 1.0000 Uiso R
H211 H 0.8109 0.6319 0.4136 0.0772 1.0000 Uiso R
H221 H 0.8079 0.5197 0.2967 0.0771 1.0000 Uiso R
H231 H 0.6554 0.4173 0.3015 0.0770 1.0000 Uiso R
H251 H 0.3270 0.3431 0.1911 0.0620 1.0000 Uiso R
H261 H 0.1352 0.3793 0.0603 0.0620 1.0000 Uiso R
H271 H 0.0052 0.4790 0.1112 0.0621 1.0000 Uiso R
H281 H 0.0617 0.5459 0.2963 0.0622 1.0000 Uiso R
H291 H 0.2440 0.5086 0.4378 0.0622 1.0000 Uiso R
H311 H 0.1999 0.1737 0.6125 0.0550 1.0000 Uiso R
H321 H 0.0238 0.0906 0.5578 0.0552 1.0000 Uiso R
H331 H 0.0272 -0.0206 0.4243 0.0549 1.0000 Uiso R
H341 H 0.2188 -0.0427 0.3494 0.0550 1.0000 Uiso R
H351 H 0.3930 0.0398 0.4039 0.0547 1.0000 Uiso R
H371 H 0.4461 0.0395 0.7174 0.0560 1.0000 Uiso R
H381 H 0.5956 -0.0471 0.8387 0.0561 1.0000 Uiso R
H391 H 0.8130 -0.0420 0.8306 0.0560 1.0000 Uiso R
H401 H 0.8866 0.0634 0.7178 0.0562 1.0000 Uiso R
H411 H 0.7416 0.1477 0.5890 0.0560 1.0000 Uiso R

loop_
_atom_site_aniso_label
_atom_site_aniso_U_11
_atom_site_aniso_U_22
_atom_site_aniso_U_33
_atom_site_aniso_U_23
_atom_site_aniso_U_13
_atom_site_aniso_U_12
Cu1 0.0253(5) 0.0335(6) 0.0244(4) -0.0006(6) 0.0070(3) 0.0011(7)
P1 0.0272(13) 0.0344(14) 0.0288(12) -0.0016(10) 0.0079(10) -0.0005(11)
P2 0.0272(13) 0.0322(13) 0.0280(12) 0.0024(11) 0.0073(10) -0.0005(11)
N1 0.031(5) 0.023(4) 0.035(4) 0.007(3) 0.003(4) 0.004(4)
N2 0.035(4) 0.030(4) 0.022(4) 0.002(3) 0.000(3) 0.002(3)
C1 0.044(7) 0.038(6) 0.045(6) -0.001(5) 0.023(5) 0.006(5)
C2 0.038(6) 0.040(6) 0.040(6) -0.005(5) 0.009(5) -0.011(5)
C3 0.042(5) 0.032(5) 0.035(5) 0.006(5) 0.015(4) 0.009(5)
C4 0.036(6) 0.052(6) 0.030(5) 0.005(5) -0.010(4) -0.016(5)
C5 0.039(6) 0.030(5) 0.033(5) -0.013(4) 0.001(4) -0.011(4)
C6 0.054(7) 0.043(6) 0.027(5) -0.006(4) -0.012(5) 0.004(5)
C7 0.066(9) 0.045(7) 0.030(5) -0.004(4) 0.003(5) 0.004(6)
C8 0.044(6) 0.049(6) 0.027(5) -0.001(4) 0.014(4) 0.005(5)
C9 0.034(6) 0.030(5) 0.031(5) 0.004(4) 0.012(4) -0.002(4)
C10 0.031(5) 0.037(5) 0.030(4) 0.006(4) 0.013(4) 0.011(5)
C11 0.028(5) 0.045(6) 0.051(5) -0.008(5) 0.013(4) -0.011(5)
C12 0.017(5) 0.067(7) 0.049(6) 0.007(5) 0.007(4) -0.003(5)
C13 0.027(5) 0.064(7) 0.034(5) 0.007(5) -0.003(4) -0.011(5)
C14 0.022(5) 0.032(5) 0.031(5) -0.001(4) 0.001(4) -0.002(4)
C15 0.026(6) 0.068(7) 0.029(5) -0.008(5) -0.010(4) -0.005(5)
C16 0.076(9) 0.059(8) 0.036(6) -0.004(5) 0.020(6) 0.021(7)
C17 0.030(5) 0.070(8) 0.031(5) 0.000(5) 0.011(4) 0.015(5)
C18 0.0655(11) 0.0655(11) 0.0655(11) 0.0000(11) 0.0125(11) 0.0000(11)
C19 0.0655(11) 0.0655(11) 0.0655(11) 0.0000(11) 0.0125(11) 0.0000(11)
C20 0.0655(11) 0.0655(11) 0.0655(11) 0.0000(11) 0.0125(11) 0.0000(11)
C21 0.0655(11) 0.0655(11) 0.0655(11) 0.0000(11) 0.0125(11) 0.0000(11)
C22 0.0655(11) 0.0655(11) 0.0655(11) 0.0000(11) 0.0125(11) 0.0000(11)
C23 0.0655(11) 0.0655(11) 0.0655(11) 0.0000(11) 0.0125(11) 0.0000(11)
C24 0.0514(9) 0.0514(9) 0.0514(9) -0.0008(9) 0.0092(9) -0.0008(9)
C25 0.0514(9) 0.0514(9) 0.0514(9) -0.0008(9) 0.0092(9) -0.0008(9)
C26 0.0514(9) 0.0514(9) 0.0514(9) -0.0008(9) 0.0092(9) -0.0008(9)
C27 0.0514(9) 0.0514(9) 0.0514(9) -0.0008(9) 0.0092(9) -0.0008(9)
C28 0.0514(9) 0.0514(9) 0.0514(9) -0.0008(9) 0.0092(9) -0.0008(9)
C29 0.0514(9) 0.0514(9) 0.0514(9) -0.0008(9) 0.0092(9) -0.0008(9)
C30 0.0459(8) 0.0459(8) 0.0459(8) -0.0021(8) 0.0070(8) -0.0021(8)
C31 0.0459(8) 0.0459(8) 0.0459(8) -0.0021(8) 0.0070(8) -0.0021(8)
C32 0.0459(8) 0.0459(8) 0.0459(8) -0.0021(8) 0.0070(8) -0.0021(8)
C33 0.0459(8) 0.0459(8) 0.0459(8) -0.0021(8) 0.0070(8) -0.0021(8)
C34 0.0459(8) 0.0459(8) 0.0459(8) -0.0021(8) 0.0070(8) -0.0021(8)
C35 0.0459(8) 0.0459(8) 0.0459(8) -0.0021(8) 0.0070(8) -0.0021(8)
C36 0.0467(9) 0.0467(9) 0.0467(9) 0.0010(9) 0.0097(9) 0.0010(9)
C37 0.0467(9) 0.0467(9) 0.0467(9) 0.0010(9) 0.0097(9) 0.0010(9)
C38 0.0467(9) 0.0467(9) 0.0467(9) 0.0010(9) 0.0097(9) 0.0010(9)
C39 0.0467(9) 0.0467(9) 0.0467(9) 0.0010(9) 0.0097(9) 0.0010(9)
C40 0.0467(9) 0.0467(9) 0.0467(9) 0.0010(9) 0.0097(9) 0.0010(9)
C41 0.0467(9) 0.0467(9) 0.0467(9) 0.0010(9) 0.0097(9) 0.0010(9)

loop_
_atom_type_symbol
_atom_type_scat_dispersion_real
_atom_type_scat_dispersion_imag
_atom_type_scat_Cromer_Mann_a1
_atom_type_scat_Cromer_Mann_b1
_atom_type_scat_Cromer_Mann_a2
_atom_type_scat_Cromer_Mann_b2
_atom_type_scat_Cromer_Mann_a3
_atom_type_scat_Cromer_Mann_b3
_atom_type_scat_Cromer_Mann_a4
_atom_type_scat_Cromer_Mann_b4
_atom_type_scat_Cromer_Mann_c
_atom_type_scat_source
C 0.0033 0.0016 2.3100 20.8439 1.0200 10.2075 1.5886 0.5687 0.8650 51.6512 0.2156 'International Tables Vol C 4.2.6.8 and 6.1.1.4'
H 0.0000 0.0000 0.4930 10.5109 0.3229 26.1257 0.1402 3.1424 0.0408 57.7998 0.0030 'International Tables Vol C 4.2.6.8 and 6.1.1.4'
C 0.0033 0.0016 2.3100 20.8439 1.0200 10.2075 1.5886 0.5687 0.8650 51.6512 0.2156 'International Tables Vol C 4.2.6.8 and 6.1.1.4'
N 0.0061 0.0033 12.2126 0.0057 3.1322 9.8933 2.0125 28.9975 1.1663 0.5826 -11.5290 'International Tables Vol C 4.2.6.8 and 6.1.1.4'
F 0.0171 0.0103 3.5392 10.2825 2.6412 4.2944 1.5170 0.2615 1.0243 26.1476 0.2776 'International Tables Vol C 4.2.6.8 and 6.1.1.4'
P 0.1023 0.0942 6.4345 1.9067 4.1791 27.1570 1.7800 0.5260 1.4908 68.1645 1.1149 'International Tables Vol C 4.2.6.8 and 6.1.1.4'
Cu 0.3201 1.2651 13.3380 3.5828 7.1676 0.2470 5.6158 11.3966 1.6735 64.8126 1.1910 'International Tables Vol C 4.2.6.8 and 6.1.1.4'
B 0.0013 0.0007 2.0545 23.2185 1.3326 1.0210 1.0979 60.3498 0.7068 0.1403 -0.1932 'International Tables Vol C 4.2.6.8 and 6.1.1.4'

loop_
_geom_angle_atom_site_label_1
_geom_angle_atom_site_label_2
_geom_angle_atom_site_label_3
_geom_angle
_geom_angle_publ_flag
P1 Cu1 P2 104.21(10) yes
P1 Cu1 N1 121.9(2) yes
P2 Cu1 N1 120.7(2) yes
P1 Cu1 N2 108.0(2) yes
P2 Cu1 N2 119.5(2) yes
N1 Cu1 N2 81.3(3) yes
Cu1 P1 C1 109.8(3) yes
Cu1 P1 C18 117.2(5) yes
C1 P1 C18 102.5(6) yes
Cu1 P1 C24 118.8(4) yes
C1 P1 C24 105.6(5) yes
C18 P1 C24 101.2(6) yes
Cu1 P2 C3 108.6(3) yes
Cu1 P2 C30 119.3(3) yes
C3 P2 C30 104.2(5) yes
Cu1 P2 C36 119.1(4) yes
C3 P2 C36 102.1(5) yes
C30 P2 C36 101.5(5) yes
Cu1 N1 C5 130.0(7) yes
Cu1 N1 C9 111.4(6) yes
C5 N1 C9 118.6(8) yes
Cu1 N2 C10 111.6(6) yes
Cu1 N2 C14 129.8(6) yes
C10 N2 C14 118.3(8) yes
P1 C1 C2 114.5(7) yes
P1 C1 H11 108.1 no
C2 C1 H11 108.7 no
P1 C1 H12 108.3 no
C2 C1 H12 108.3 no
H11 C1 H12 108.9 no
C1 C2 C3 113.9(9) yes
C1 C2 H21 108.3 no
C3 C2 H21 108.0 no
C1 C2 H22 108.8 no
C3 C2 H22 108.5 no
H21 C2 H22 109.2 no
C2 C3 P2 116.4(7) yes
C2 C3 H31 106.5 no
P2 C3 H31 107.5 no
C2 C3 H32 108.6 no
P2 C3 H32 107.2 no
H31 C3 H32 110.8 no
C5 C4 H42 110.1 no
C5 C4 H43 110.0 no
H42 C4 H43 109.5 no
C5 C4 H41 109.1 no
H42 C4 H41 108.5 no
H43 C4 H41 109.5 no
C4 C5 N1 119.1(8) yes
C4 C5 C6 119.9(9) yes
N1 C5 C6 121.0(10) yes
C5 C6 C7 119.2(9) yes
C5 C6 H61 120.3 no
C7 C6 H61 120.4 no
C6 C7 C8 120.6(10) yes
C6 C7 H71 119.2 no
C8 C7 H71 120.3 no
C7 C8 C9 117.2(10) yes
C7 C8 C16 121.9(9) yes
C9 C8 C16 121.0(9) yes
C8 C9 N1 123.4(9) yes
C8 C9 C10 118.5(9) yes
N1 C9 C10 118.1(8) yes
C9 C10 N2 117.5(8) yes
C9 C10 C11 119.9(8) yes
N2 C10 C11 122.6(8) yes
C10 C11 C12 117.7(9) yes
C10 C11 C17 120.4(9) yes
C12 C11 C17 121.9(9) yes
C11 C12 C13 118.6(9) yes
C11 C12 H121 120.1 no
C13 C12 H121 121.3 no
C12 C13 C14 120.7(9) yes
C12 C13 H131 119.7 no
C14 C13 H131 119.6 no
C13 C14 N2 121.9(8) yes
C13 C14 C15 119.7(8) yes
N2 C14 C15 118.2(8) yes
C14 C15 H151 109.7 no
C14 C15 H153 109.1 no
H151 C15 H153 109.1 no
C14 C15 H152 110.0 no
H151 C15 H152 110.0 no
H153 C15 H152 109.0 no
C8 C16 C17 120.4(9) yes
C8 C16 H161 119.5 no
C17 C16 H161 120.1 no
C11 C17 C16 119.6(10) yes
C11 C17 H171 121.3 no
C16 C17 H171 119.1 no
P1 C18 C19 125.7(12) yes
P1 C18 C23 118.3(10) yes
C19 C18 C23 115.3(13) yes
C18 C19 C20 120.3(14) yes
C18 C19 H191 120.3 no
C20 C19 H191 119.5 no
C19 C20 C21 122.3(14) yes
C19 C20 H201 118.5 no
C21 C20 H201 119.2 no
C20 C21 C22 120.8(14) yes
C20 C21 H211 119.0 no
C22 C21 H211 120.2 no
C21 C22 C23 120.4(15) yes
C21 C22 H221 120.5 no
C23 C22 H221 119.1 no
C18 C23 C22 120.9(13) yes
C18 C23 H231 120.0 no
C22 C23 H231 119.0 no
P1 C24 C25 118.6(9) yes
P1 C24 C29 123.4(9) yes
C25 C24 C29 117.9(11) yes
C24 C25 C26 119.6(12) yes
C24 C25 H251 119.9 no
C26 C25 H251 120.5 no
C25 C26 C27 121.5(11) yes
C25 C26 H261 118.8 no
C27 C26 H261 119.7 no
C26 C27 C28 119.6(11) yes
C26 C27 H271 119.9 no
C28 C27 H271 120.5 no
C27 C28 C29 122.1(12) yes
C27 C28 H281 119.3 no
C29 C28 H281 118.6 no
C24 C29 C28 119.2(11) yes
C24 C29 H291 120.2 no
C28 C29 H291 120.6 no
P2 C30 C31 125.0(8) yes
P2 C30 C35 119.3(9) yes
C31 C30 C35 115.6(10) yes
C30 C31 C32 122.0(11) yes
C30 C31 H311 118.6 no
C32 C31 H311 119.4 no
C31 C32 C33 121.9(11) yes
C31 C32 H321 118.3 no
C33 C32 H321 119.9 no
C32 C33 C34 116.1(10) yes
C32 C33 H331 122.0 no
C34 C33 H331 121.8 no
C33 C34 C35 122.0(11) yes
C33 C34 H341 118.4 no
C35 C34 H341 119.5 no
C30 C35 C34 122.4(12) yes
C30 C35 H351 118.5 no
C34 C35 H351 119.1 no
P2 C36 C37 121.7(9) yes
P2 C36 C41 119.5(8) yes
C37 C36 C41 118.8(10) yes
C36 C37 C38 120.0(11) yes
C36 C37 H371 120.5 no
C38 C37 H371 119.5 no
C37 C38 C39 121.6(11) yes
C37 C38 H381 118.7 no
C39 C38 H381 119.7 no
C38 C39 C40 118.2(11) yes
C38 C39 H391 121.4 no
C40 C39 H391 120.4 no
C39 C40 C41 122.3(11) yes
C39 C40 H401 119.2 no
C41 C40 H401 118.5 no
C36 C41 C40 119.0(11) yes
C36 C41 H411 120.8 no
C40 C41 H411 120.2 no
F1 B1 F2 110.1(10) yes
F1 B1 F3 114.1(11) yes
F2 B1 F3 116.7(11) yes
F1 B1 F4 102.2(10) yes
F2 B1 F4 106.1(11) yes
F3 B1 F4 106.3(10) yes

loop_
_geom_bond_atom_site_label_1
_geom_bond_atom_site_label_2
_geom_bond_distance
_geom_bond_publ_flag
Cu1 P1 2.268(3) yes
Cu1 P2 2.260(3) yes
Cu1 N1 2.090(8) yes
Cu1 N2 2.090(8) yes
P1 C1 1.849(10) yes
P1 C18 1.800(14) yes
P1 C24 1.826(12) yes
P2 C3 1.831(10) yes
P2 C30 1.826(11) yes
P2 C36 1.826(11) yes
N1 C5 1.334(12) yes
N1 C9 1.371(13) yes
N2 C10 1.373(11) yes
N2 C14 1.326(11) yes
C1 C2 1.509(14) yes
C1 H11 0.971 no
C1 H12 0.973 no
C2 C3 1.541(14) yes
C2 H21 0.975 no
C2 H22 0.976 no
C3 H31 0.977 no
C3 H32 0.970 no
C4 C5 1.480(14) yes
C4 H42 0.965 no
C4 H43 0.964 no
C4 H41 0.965 no
C5 C6 1.434(14) yes
C6 C7 1.372(17) yes
C6 H61 0.924 no
C7 C8 1.392(15) yes
C7 H71 0.926 no
C8 C9 1.398(13) yes
C8 C16 1.421(16) yes
C9 C10 1.443(13) yes
C10 C11 1.380(13) yes
C11 C12 1.426(14) yes
C11 C17 1.448(14) yes
C12 C13 1.351(15) yes
C12 H121 0.932 no
C13 C14 1.395(13) yes
C13 H131 0.931 no
C14 C15 1.482(14) yes
C15 H151 0.961 no
C15 H153 0.963 no
C15 H152 0.961 no
C16 C17 1.359(16) yes
C16 H161 0.933 no
C17 H171 0.932 no
C18 C19 1.384(18) yes
C18 C23 1.41(2) yes
C19 C20 1.365(19) yes
C19 H191 0.940 no
C20 C21 1.342(19) yes
C20 H201 0.934 no
C21 C22 1.279(18) yes
C21 H211 0.935 no
C22 C23 1.404(19) yes
C22 H221 0.931 no
C23 H231 0.930 no
C24 C25 1.394(16) yes
C24 C29 1.402(17) yes
C25 C26 1.394(16) yes
C25 H251 0.927 no
C26 C27 1.328(16) yes
C26 H261 0.921 no
C27 C28 1.352(15) yes
C27 H271 0.930 no
C28 C29 1.375(16) yes
C28 H281 0.936 no
C29 H291 0.937 no
C30 C31 1.385(16) yes
C30 C35 1.391(15) yes
C31 C32 1.365(16) yes
C31 H311 0.934 no
C32 C33 1.369(15) yes
C32 H321 0.932 no
C33 C34 1.398(16) yes
C33 H331 0.932 no
C34 C35 1.333(16) yes
C34 H341 0.932 no
C35 H351 0.931 no
C36 C37 1.384(16) yes
C36 C41 1.400(16) yes
C37 C38 1.416(16) yes
C37 H371 0.933 no
C38 C39 1.343(15) yes
C38 H381 0.928 no
C39 C40 1.386(16) yes
C39 H391 0.939 no
C40 C41 1.390(15) yes
C40 H401 0.947 no
C41 H411 0.935 no
B1 F1 1.346(15) yes
B1 F2 1.365(15) yes
B1 F3 1.342(17) yes
B1 F4 1.366(16) yes
